data_1516786
loop_
_publ_author_name
'Veliks, Janis'
'Tseng, Jui-Chang'
'Arias, Karla I.'
'Weisshar, Florian'
'Linden, Anthony'
'Siegel, Jay S.'

_publ_section_title
;
 Linear bilateral extended
 2,2&#x2032;:6&#x2032;,2&#x2032;&#x2032;-terpyridine ligands, their
 coordination complexes and heterometallic supramolecular networks
;
_journal_issue 11
_journal_name_full 'Chem. Sci.'
_journal_page_first 4317
_journal_paper_doi 10.1039/C4SC01025F
_journal_volume 5
_journal_year 2014
_chemical_formula_moiety 'C62 H38 Fe N6 O4 2+, 2(F6 P -), 2(C4 H10 O), C2 H3 N'
_chemical_formula_sum 'C72 H61 F12 Fe N7 O6 P2'
_chemical_formula_weight 1466.08
_chemical_name_systematic
; 
 ? 
;
_space_group_IT_number 2
_symmetry_cell_setting triclinic
_symmetry_Int_Tables_number 2
_symmetry_space_group_name_Hall '-P 1'
_symmetry_space_group_name_H-M 'P -1'
_atom_sites_solution_hydrogens geom
_atom_sites_solution_primary direct
_atom_sites_solution_secondary difmap
_audit_creation_date 13-Mar-2012
_audit_creation_method SHELXL-97
_cell_angle_alpha 100.4100(10)
_cell_angle_beta 107.925(2)
_cell_angle_gamma 94.1310(10)
_cell_formula_units_Z 2
_cell_length_a 14.2809(2)
_cell_length_b 15.6419(2)
_cell_length_c 17.7181(3)
_cell_measurement_reflns_used 24625
_cell_measurement_temperature 160(1)
_cell_measurement_theta_max 28.3572
_cell_measurement_theta_min 2.1253
_cell_volume 3669.16(11)
_computing_cell_refinement 'CrysAlisPro, Version 1.171.35.19 (Agilent Technologies, 2011)'
_computing_data_collection 'CrysAlisPro, Version 1.171.35.19 (Agilent Technologies, 2011)'
_computing_data_reduction 'CrysAlisPro, Version 1.171.35.19 (Agilent Technologies, 2011)'
_computing_molecular_graphics 'ORTEPII (Johnson, 1976)'
_computing_publication_material 'SHELXL97 and PLATON (Spek, 2009)'
_computing_structure_refinement 'SHELXL97 (Sheldrick, 2008)'
_computing_structure_solution 'SHELXS97 (Sheldrick, 2008)'
_diffrn_ambient_temperature 160(1)
_diffrn_detector 'Atlas CCD camera on \k goniostat'
_diffrn_detector_area_resol_mean 10.3801
_diffrn_measured_fraction_theta_full 0.999
_diffrn_measured_fraction_theta_max 0.859
_diffrn_measurement_device_type 'Oxford Diffraction SuperNova, dual radiation diffractometer'
_diffrn_measurement_method '\w scans'
_diffrn_radiation_monochromator mirror
_diffrn_radiation_source 'SuperNova (Mo) X-ray Source'
_diffrn_radiation_type 'Mo K\a'
_diffrn_radiation_wavelength 0.71073
_diffrn_reflns_av_R_equivalents 0.0303
_diffrn_reflns_av_sigmaI/netI 0.0322
_diffrn_reflns_limit_h_max 18
_diffrn_reflns_limit_h_min -18
_diffrn_reflns_limit_k_max 20
_diffrn_reflns_limit_k_min -20
_diffrn_reflns_limit_l_max 22
_diffrn_reflns_limit_l_min -22
_diffrn_reflns_number 56199
_diffrn_reflns_theta_full 25.01
_diffrn_reflns_theta_max 28.42
_diffrn_reflns_theta_min 2.13
_diffrn_standards_decay_% 0
_diffrn_standards_number 0
_exptl_absorpt_coefficient_mu 0.334
_exptl_absorpt_correction_T_max 1.00000
_exptl_absorpt_correction_T_min 0.79611
_exptl_absorpt_correction_type multi-scan
_exptl_absorpt_process_details
;
Empirical absorption correction using spherical harmonics,
 implemented in SCALE3 ABSPACK scaling algorithm.
CrysAlisPro, Version 1.171.35.19 (Agilent Technologies, 2011)
;
_exptl_crystal_colour 'dark red'
_exptl_crystal_density_diffrn 1.327
_exptl_crystal_density_method 'not measured'
_exptl_crystal_description prism
_exptl_crystal_F_000 1508
_exptl_crystal_size_max 0.40
_exptl_crystal_size_mid 0.40
_exptl_crystal_size_min 0.40
_platon_squeeze_details
; It was estimated from peaks that the void contains 4 diethyl ether 
and 2 MeCN molecules, which gives 212 e.
;
_refine_diff_density_max 0.904
_refine_diff_density_min -0.782
_refine_diff_density_rms 0.075
_refine_ls_extinction_method none
_refine_ls_goodness_of_fit_ref 1.089
_refine_ls_hydrogen_treatment constr
_refine_ls_matrix_type full
_refine_ls_number_parameters 894
_refine_ls_number_reflns 15842
_refine_ls_number_restraints 1014
_refine_ls_restrained_S_all 1.441
_refine_ls_R_factor_all 0.0777
_refine_ls_R_factor_gt 0.0635
_refine_ls_shift/su_max 0.002
_refine_ls_shift/su_mean 0.000
_refine_ls_structure_factor_coef Fsqd
_refine_ls_weighting_details 'w=1/[\s^2^(Fo^2^)+(0.1033P)^2^+3.3631P] where P=(Fo^2^+2Fc^2^)/3'
_refine_ls_weighting_scheme calc
_refine_ls_wR_factor_gt 0.1867
_refine_ls_wR_factor_ref 0.1956
_reflns_number_gt 12449
_reflns_number_total 15843
_reflns_threshold_expression 'I > 2\s(I)'
_cod_data_source_file c4sc01025f2.cif
_cod_data_source_block L1FePF6
_cod_depositor_comments 'Adding full bibliography for 1516783--1516791.cif.'
_cod_original_cell_volume 3669.16(9)
_cod_database_code 1516786

loop_
_symmetry_equiv_pos_as_xyz
'x, y, z'
'-x, -y, -z'

loop_
_atom_site_label
_atom_site_type_symbol
_atom_site_fract_x
_atom_site_fract_y
_atom_site_fract_z
_atom_site_U_iso_or_equiv
_atom_site_adp_type
_atom_site_occupancy
_atom_site_symmetry_multiplicity
_atom_site_calc_flag
_atom_site_refinement_flags
_atom_site_disorder_assembly
_atom_site_disorder_group
Fe1 Fe 0.73806(3) 0.30923(3) 0.32278(3) 0.02157(15) Uani 1 1 d . . .
O1 O 0.86892(19) 0.07765(17) 0.51192(15) 0.0331(6) Uani 1 1 d . . .
O2 O 0.46846(17) 0.45511(17) 0.11517(15) 0.0306(5) Uani 1 1 d . . .
O3 O 0.8929(2) 0.17874(17) 0.09114(15) 0.0343(6) Uani 1 1 d . . .
O4 O 0.72373(18) 0.53906(17) 0.58219(15) 0.0313(5) Uani 1 1 d . . .
N1 N 0.8303(2) 0.25236(18) 0.40064(17) 0.0245(6) Uani 1 1 d . . .
N2 N 0.8540(2) 0.38938(18) 0.34886(16) 0.0229(6) Uani 1 1 d . . .
N3 N 0.6828(2) 0.39238(18) 0.25486(16) 0.0237(6) Uani 1 1 d . . .
N4 N 0.6864(2) 0.36407(18) 0.40766(17) 0.0245(6) Uani 1 1 d . . .
N5 N 0.6219(2) 0.22956(19) 0.29659(17) 0.0261(6) Uani 1 1 d . . .
N6 N 0.7523(2) 0.23004(18) 0.22830(17) 0.0255(6) Uani 1 1 d . . .
C1 C 0.9619(3) 0.0738(3) 0.5658(2) 0.0336(8) Uani 1 1 d . . .
C2 C 1.0291(3) 0.1401(3) 0.5686(2) 0.0357(8) Uani 1 1 d . . .
H2 H 1.0974 0.1507 0.6006 0.043 Uiso 1 1 calc R . .
C3 C 0.9779(3) 0.1914(2) 0.5141(2) 0.0297(7) Uani 1 1 d . . .
C4 C 1.0012(3) 0.2671(2) 0.4885(2) 0.0294(7) Uani 1 1 d . . .
H4 H 1.0665 0.2984 0.5092 0.035 Uiso 1 1 calc R . .
C5 C 0.9260(2) 0.2949(2) 0.4320(2) 0.0249(7) Uani 1 1 d . . .
C6 C 0.9399(2) 0.3733(2) 0.4004(2) 0.0255(7) Uani 1 1 d . . .
C7 C 1.0268(3) 0.4294(3) 0.4181(2) 0.0358(8) Uani 1 1 d . . .
H7 H 1.0878 0.4176 0.4526 0.043 Uiso 1 1 calc R . .
C8 C 1.0236(3) 0.5033(3) 0.3847(3) 0.0418(10) Uani 1 1 d . . .
H8 H 1.0825 0.5430 0.3973 0.050 Uiso 1 1 calc R . .
C9 C 0.9351(3) 0.5198(3) 0.3331(2) 0.0374(9) Uani 1 1 d . . .
H9 H 0.9325 0.5704 0.3102 0.045 Uiso 1 1 calc R . .
C10 C 0.8504(2) 0.4605(2) 0.3159(2) 0.0266(7) Uani 1 1 d . . .
C11 C 0.7498(2) 0.4636(2) 0.2615(2) 0.0253(7) Uani 1 1 d . . .
C12 C 0.7243(3) 0.5309(2) 0.2213(2) 0.0317(8) Uani 1 1 d . . .
H12 H 0.7723 0.5791 0.2271 0.038 Uiso 1 1 calc R . .
C13 C 0.6268(3) 0.5257(2) 0.1725(2) 0.0305(7) Uani 1 1 d . . .
C14 C 0.5681(3) 0.5781(3) 0.1231(2) 0.0357(8) Uani 1 1 d . . .
H14 H 0.5902 0.6334 0.1149 0.043 Uiso 1 1 calc R . .
C15 C 0.4751(3) 0.5335(2) 0.0902(2) 0.0320(8) Uani 1 1 d . . .
C16 C 0.3832(3) 0.5529(3) 0.0351(2) 0.0349(8) Uani 1 1 d . . .
C17 C 0.3865(3) 0.6298(3) 0.0058(3) 0.0436(10) Uani 1 1 d . . .
H17 H 0.4473 0.6677 0.0211 0.052 Uiso 1 1 calc R . .
C18 C 0.3004(4) 0.6501(3) -0.0456(3) 0.0535(12) Uani 1 1 d . . .
H18 H 0.3022 0.7024 -0.0657 0.064 Uiso 1 1 calc R . .
C19 C 0.2129(4) 0.5958(4) -0.0677(3) 0.0627(14) Uani 1 1 d . . .
H19 H 0.1541 0.6103 -0.1030 0.075 Uiso 1 1 calc R . .
C20 C 0.2096(3) 0.5201(4) -0.0391(3) 0.0630(15) Uani 1 1 d . . .
H20 H 0.1482 0.4829 -0.0544 0.076 Uiso 1 1 calc R . .
C21 C 0.2946(3) 0.4971(3) 0.0119(3) 0.0492(11) Uani 1 1 d . . .
H21 H 0.2921 0.4441 0.0306 0.059 Uiso 1 1 calc R . .
C22 C 0.5612(2) 0.4517(2) 0.1656(2) 0.0262(7) Uani 1 1 d . . .
C23 C 0.5895(2) 0.3857(2) 0.2062(2) 0.0267(7) Uani 1 1 d . . .
H23 H 0.5430 0.3360 0.1996 0.032 Uiso 1 1 calc R . .
C24 C 0.8072(3) 0.1797(2) 0.4246(2) 0.0270(7) Uani 1 1 d . . .
H24 H 0.7416 0.1490 0.4030 0.032 Uiso 1 1 calc R . .
C25 C 0.8803(3) 0.1500(2) 0.4811(2) 0.0279(7) Uani 1 1 d . . .
C26 C 0.9674(3) 0.0000(3) 0.6068(2) 0.0362(9) Uani 1 1 d . . .
C27 C 1.0580(3) -0.0104(3) 0.6602(2) 0.0413(9) Uani 1 1 d . . .
H27 H 1.1156 0.0297 0.6694 0.050 Uiso 1 1 calc R . .
C28 C 1.0644(4) -0.0797(3) 0.7006(2) 0.0454(11) Uani 1 1 d . . .
H28 H 1.1262 -0.0865 0.7376 0.054 Uiso 1 1 calc R . .
C29 C 0.9816(4) -0.1378(3) 0.6868(3) 0.0458(11) Uani 1 1 d . . .
H29 H 0.9859 -0.1848 0.7145 0.055 Uiso 1 1 calc R . .
C30 C 0.8911(4) -0.1284(3) 0.6324(3) 0.0486(11) Uani 1 1 d . . .
H30 H 0.8339 -0.1692 0.6227 0.058 Uiso 1 1 calc R . .
C31 C 0.8844(3) -0.0596(3) 0.5926(2) 0.0426(9) Uani 1 1 d . . .
H31 H 0.8226 -0.0533 0.5553 0.051 Uiso 1 1 calc R . .
C32 C 0.6580(3) 0.5428(3) 0.6256(2) 0.0332(8) Uani 1 1 d . . .
C33 C 0.5831(3) 0.4748(3) 0.5938(2) 0.0376(9) Uani 1 1 d . . .
H33 H 0.5296 0.4635 0.6134 0.045 Uiso 1 1 calc R . .
C34 C 0.6002(3) 0.4236(3) 0.5254(2) 0.0313(8) Uani 1 1 d . . .
C35 C 0.5552(3) 0.3476(3) 0.4661(2) 0.0336(8) Uani 1 1 d . . .
H35 H 0.4955 0.3158 0.4653 0.040 Uiso 1 1 calc R . .
C36 C 0.6000(2) 0.3201(2) 0.4088(2) 0.0278(7) Uani 1 1 d . . .
C37 C 0.5621(2) 0.2418(2) 0.3427(2) 0.0296(7) Uani 1 1 d . . .
C38 C 0.4759(3) 0.1833(3) 0.3243(3) 0.0425(9) Uani 1 1 d . . .
H38 H 0.4336 0.1909 0.3565 0.051 Uiso 1 1 calc R . .
C39 C 0.4534(3) 0.1138(3) 0.2580(3) 0.0488(11) Uani 1 1 d . . .
H39 H 0.3951 0.0732 0.2448 0.059 Uiso 1 1 calc R . .
C40 C 0.5148(3) 0.1029(3) 0.2110(3) 0.0395(9) Uani 1 1 d . . .
H40 H 0.4988 0.0555 0.1653 0.047 Uiso 1 1 calc R . .
C41 C 0.5999(3) 0.1622(2) 0.2317(2) 0.0302(7) Uani 1 1 d . . .
C42 C 0.6751(3) 0.1626(2) 0.1906(2) 0.0279(7) Uani 1 1 d . . .
C43 C 0.6687(3) 0.1027(2) 0.1211(2) 0.0349(8) Uani 1 1 d . . .
H43 H 0.6140 0.0574 0.0962 0.042 Uiso 1 1 calc R . .
C44 C 0.7458(3) 0.1110(2) 0.0886(2) 0.0353(8) Uani 1 1 d . . .
C45 C 0.7708(3) 0.0672(3) 0.0217(3) 0.0424(9) Uani 1 1 d . . .
H45 H 0.7329 0.0174 -0.0180 0.051 Uiso 1 1 calc R . .
C46 C 0.8573(3) 0.1085(3) 0.0245(2) 0.0413(9) Uani 1 1 d . . .
C47 C 0.9227(4) 0.0945(3) -0.0248(3) 0.0478(11) Uani 1 1 d . . .
C48 C 0.8875(5) 0.0363(4) -0.1004(3) 0.0690(16) Uani 1 1 d . . .
H48 H 0.8213 0.0069 -0.1200 0.083 Uiso 1 1 calc R . .
C49 C 0.9492(5) 0.0218(4) -0.1465(4) 0.0796(19) Uani 1 1 d . . .
H49 H 0.9249 -0.0173 -0.1981 0.096 Uiso 1 1 calc R . .
C50 C 1.0451(5) 0.0630(4) -0.1190(4) 0.0691(15) Uani 1 1 d . . .
H50 H 1.0875 0.0513 -0.1507 0.083 Uiso 1 1 calc R . .
C51 C 1.0793(4) 0.1211(4) -0.0460(3) 0.0677(15) Uani 1 1 d . . .
H51 H 1.1449 0.1515 -0.0276 0.081 Uiso 1 1 calc R . .
C52 C 1.0188(4) 0.1358(4) 0.0013(3) 0.0589(13) Uani 1 1 d . . .
H52 H 1.0440 0.1752 0.0528 0.071 Uiso 1 1 calc R . .
C53 C 0.8233(3) 0.1790(2) 0.1289(2) 0.0298(7) Uani 1 1 d . . .
C54 C 0.8264(2) 0.2383(2) 0.1976(2) 0.0269(7) Uani 1 1 d . . .
H54 H 0.8803 0.2844 0.2228 0.032 Uiso 1 1 calc R . .
C55 C 0.7294(2) 0.4374(2) 0.4629(2) 0.0267(7) Uani 1 1 d . . .
H55 H 0.7883 0.4690 0.4622 0.032 Uiso 1 1 calc R . .
C56 C 0.6870(2) 0.4664(2) 0.5210(2) 0.0273(7) Uani 1 1 d . . .
C57 C 0.6834(3) 0.6176(3) 0.6943(2) 0.0350(8) Uani 1 1 d . . .
C58 C 0.7487(3) 0.6901(3) 0.6992(3) 0.0466(10) Uani 1 1 d . . .
H58 H 0.7767 0.6917 0.6572 0.056 Uiso 1 1 calc R . .
C59 C 0.7733(4) 0.7600(3) 0.7652(3) 0.0547(12) Uani 1 1 d . . .
H59 H 0.8177 0.8096 0.7680 0.066 Uiso 1 1 calc R . .
C60 C 0.7337(3) 0.7582(3) 0.8268(3) 0.0465(10) Uani 1 1 d . . .
H60 H 0.7512 0.8061 0.8722 0.056 Uiso 1 1 calc R . .
C61 C 0.6685(3) 0.6864(3) 0.8223(3) 0.0444(10) Uani 1 1 d . . .
H61 H 0.6410 0.6850 0.8646 0.053 Uiso 1 1 calc R . .
C62 C 0.6431(3) 0.6167(3) 0.7566(2) 0.0401(9) Uani 1 1 d . . .
H62 H 0.5978 0.5677 0.7538 0.048 Uiso 1 1 calc R . .
P1 P 0.60166(9) 0.83713(8) 0.02275(7) 0.0492(3) Uani 1 1 d D . .
F1 F 0.6924(3) 0.8982(3) 0.0938(2) 0.0618(12) Uani 0.725(4) 1 d PDU A 1
F2 F 0.6765(3) 0.7690(3) 0.0095(3) 0.0875(16) Uani 0.725(4) 1 d PDU A 1
F3 F 0.5809(3) 0.7862(3) 0.0875(2) 0.0706(13) Uani 0.725(4) 1 d PDU A 1
F4 F 0.5303(3) 0.9038(3) 0.0392(3) 0.102(2) Uani 0.725(4) 1 d PDU A 1
F5 F 0.6270(4) 0.8859(3) -0.0400(2) 0.108(2) Uani 0.725(4) 1 d PDU A 1
F6 F 0.5139(3) 0.7754(3) -0.0472(2) 0.0687(14) Uani 0.725(4) 1 d PDU A 1
F1A F 0.6814(6) 0.8957(6) 0.1007(4) 0.074(3) Uani 0.275(4) 1 d PDU A 2
F2A F 0.6361(8) 0.7510(4) 0.0494(6) 0.092(3) Uani 0.275(4) 1 d PDU A 2
F3A F 0.5229(6) 0.8367(8) 0.0688(6) 0.093(3) Uani 0.275(4) 1 d PDU A 2
F4A F 0.5646(8) 0.9231(4) -0.0066(6) 0.089(3) Uani 0.275(4) 1 d PDU A 2
F5A F 0.6779(6) 0.8384(8) -0.0257(6) 0.091(3) Uani 0.275(4) 1 d PDU A 2
F6A F 0.5199(6) 0.7794(6) -0.0571(4) 0.064(3) Uani 0.275(4) 1 d PDU A 2
P2 P 0.31720(9) 0.31231(8) 0.59003(8) 0.0530(3) Uani 1 1 d D . .
F21 F 0.3534(5) 0.4139(2) 0.6166(4) 0.092(3) Uani 0.478(4) 1 d PDU B 1
F22 F 0.3836(5) 0.2985(4) 0.6743(3) 0.108(2) Uani 0.478(4) 1 d PDU B 1
F23 F 0.2286(4) 0.3280(5) 0.6280(4) 0.089(2) Uani 0.478(4) 1 d PDU B 1
F24 F 0.2425(4) 0.3259(4) 0.5066(3) 0.093(2) Uani 0.478(4) 1 d PDU B 1
F25 F 0.3991(4) 0.2962(5) 0.5515(4) 0.116(2) Uani 0.478(4) 1 d PDU B 1
F26 F 0.2740(5) 0.2108(2) 0.5638(4) 0.089(3) Uani 0.478(4) 1 d PDU B 1
F21A F 0.3886(4) 0.4001(3) 0.6453(4) 0.091(3) Uani 0.522(4) 1 d PDU B 2
F22A F 0.4104(4) 0.2597(4) 0.6147(4) 0.108(2) Uani 0.522(4) 1 d PDU B 2
F23A F 0.2915(5) 0.2967(4) 0.6671(3) 0.099(2) Uani 0.522(4) 1 d PDU B 2
F24A F 0.2300(3) 0.3669(3) 0.5665(4) 0.0837(18) Uani 0.522(4) 1 d PDU B 2
F25A F 0.3510(5) 0.3301(4) 0.5162(3) 0.0973(19) Uani 0.522(4) 1 d PDU B 2
F26A F 0.2505(4) 0.2256(3) 0.5376(4) 0.100(3) Uani 0.522(4) 1 d PDU B 2

loop_
_atom_site_aniso_label
_atom_site_aniso_U_11
_atom_site_aniso_U_22
_atom_site_aniso_U_33
_atom_site_aniso_U_23
_atom_site_aniso_U_13
_atom_site_aniso_U_12
Fe1 0.0184(2) 0.0175(2) 0.0266(3) 0.00755(18) 0.00314(17) 0.00053(17)
O1 0.0355(13) 0.0285(13) 0.0342(13) 0.0162(11) 0.0042(10) 0.0065(11)
O2 0.0241(12) 0.0313(14) 0.0355(13) 0.0154(11) 0.0039(10) 0.0037(10)
O3 0.0407(14) 0.0282(13) 0.0331(14) 0.0051(11) 0.0114(11) 0.0051(11)
O4 0.0297(12) 0.0311(14) 0.0349(14) 0.0054(11) 0.0151(10) -0.0007(10)
N1 0.0236(13) 0.0218(14) 0.0263(14) 0.0066(11) 0.0049(11) 0.0034(11)
N2 0.0229(13) 0.0196(13) 0.0254(14) 0.0047(11) 0.0062(10) 0.0042(11)
N3 0.0237(13) 0.0195(13) 0.0267(14) 0.0063(11) 0.0062(11) 0.0013(11)
N4 0.0215(13) 0.0229(14) 0.0300(15) 0.0122(12) 0.0057(11) 0.0032(11)
N5 0.0228(13) 0.0213(14) 0.0325(15) 0.0122(12) 0.0030(11) 0.0040(11)
N6 0.0259(14) 0.0181(13) 0.0291(15) 0.0096(11) 0.0011(11) 0.0038(11)
C1 0.040(2) 0.033(2) 0.0271(18) 0.0111(15) 0.0053(15) 0.0125(16)
C2 0.0358(19) 0.038(2) 0.0319(19) 0.0131(16) 0.0041(15) 0.0099(16)
C3 0.0290(17) 0.0303(18) 0.0274(17) 0.0068(14) 0.0050(13) 0.0071(14)
C4 0.0246(16) 0.0298(18) 0.0301(18) 0.0072(14) 0.0033(13) 0.0026(14)
C5 0.0224(15) 0.0238(16) 0.0261(16) 0.0042(13) 0.0053(12) 0.0028(13)
C6 0.0234(15) 0.0233(16) 0.0269(17) 0.0032(13) 0.0055(12) 0.0026(13)
C7 0.0230(17) 0.035(2) 0.042(2) 0.0144(17) -0.0016(14) -0.0003(15)
C8 0.0255(18) 0.036(2) 0.056(3) 0.0193(19) 0.0007(16) -0.0084(16)
C9 0.0297(18) 0.031(2) 0.048(2) 0.0184(17) 0.0034(16) -0.0057(15)
C10 0.0247(16) 0.0225(16) 0.0308(18) 0.0066(13) 0.0063(13) 0.0015(13)
C11 0.0253(16) 0.0196(16) 0.0313(17) 0.0082(13) 0.0087(13) 0.0008(13)
C12 0.0293(17) 0.0241(18) 0.040(2) 0.0126(15) 0.0068(15) -0.0003(14)
C13 0.0322(18) 0.0228(17) 0.0360(19) 0.0100(15) 0.0087(15) 0.0013(14)
C14 0.0343(19) 0.0267(19) 0.045(2) 0.0170(16) 0.0062(16) 0.0052(15)
C15 0.0339(18) 0.0316(19) 0.0346(19) 0.0170(15) 0.0099(15) 0.0110(15)
C16 0.0306(18) 0.040(2) 0.036(2) 0.0170(17) 0.0074(15) 0.0112(16)
C17 0.044(2) 0.041(2) 0.048(2) 0.0214(19) 0.0080(18) 0.0138(19)
C18 0.052(3) 0.057(3) 0.057(3) 0.034(2) 0.009(2) 0.024(2)
C19 0.041(2) 0.089(4) 0.064(3) 0.044(3) 0.006(2) 0.027(3)
C20 0.030(2) 0.091(4) 0.069(3) 0.043(3) 0.004(2) 0.007(2)
C21 0.033(2) 0.061(3) 0.058(3) 0.035(2) 0.0074(18) 0.009(2)
C22 0.0228(15) 0.0268(17) 0.0277(17) 0.0092(14) 0.0044(12) 0.0039(13)
C23 0.0233(16) 0.0228(17) 0.0324(18) 0.0093(14) 0.0055(13) 0.0001(13)
C24 0.0262(16) 0.0226(17) 0.0290(17) 0.0068(13) 0.0040(13) 0.0013(13)
C25 0.0334(18) 0.0232(17) 0.0286(17) 0.0102(14) 0.0092(14) 0.0054(14)
C26 0.052(2) 0.034(2) 0.0276(18) 0.0133(15) 0.0136(16) 0.0159(18)
C27 0.052(2) 0.039(2) 0.036(2) 0.0157(17) 0.0124(18) 0.0189(19)
C28 0.063(3) 0.048(3) 0.036(2) 0.0226(19) 0.0169(19) 0.031(2)
C29 0.074(3) 0.037(2) 0.040(2) 0.0218(18) 0.026(2) 0.026(2)
C30 0.066(3) 0.041(2) 0.045(2) 0.022(2) 0.019(2) 0.014(2)
C31 0.053(2) 0.039(2) 0.038(2) 0.0183(18) 0.0106(18) 0.0117(19)
C32 0.0331(18) 0.035(2) 0.036(2) 0.0114(16) 0.0151(15) 0.0066(15)
C33 0.0316(19) 0.041(2) 0.043(2) 0.0094(18) 0.0175(16) 0.0034(16)
C34 0.0246(17) 0.035(2) 0.0373(19) 0.0140(16) 0.0107(14) 0.0039(14)
C35 0.0243(17) 0.033(2) 0.044(2) 0.0117(16) 0.0109(15) -0.0023(14)
C36 0.0205(15) 0.0265(17) 0.0365(19) 0.0145(15) 0.0054(13) 0.0013(13)
C37 0.0226(16) 0.0286(18) 0.0360(19) 0.0125(15) 0.0046(13) 0.0010(14)
C38 0.0291(19) 0.040(2) 0.054(3) 0.0065(19) 0.0122(17) -0.0078(16)
C39 0.033(2) 0.043(2) 0.057(3) 0.003(2) 0.0055(18) -0.0178(18)
C40 0.036(2) 0.030(2) 0.041(2) 0.0005(17) 0.0041(16) -0.0078(16)
C41 0.0280(17) 0.0223(17) 0.0323(18) 0.0076(14) -0.0018(14) 0.0006(14)
C42 0.0275(16) 0.0191(16) 0.0307(18) 0.0071(13) -0.0003(13) 0.0016(13)
C43 0.0367(19) 0.0222(17) 0.038(2) 0.0030(15) 0.0044(15) -0.0010(15)
C44 0.041(2) 0.0245(18) 0.034(2) 0.0046(15) 0.0044(16) 0.0039(16)
C45 0.051(2) 0.031(2) 0.039(2) -0.0020(17) 0.0119(18) 0.0044(18)
C46 0.054(2) 0.031(2) 0.036(2) 0.0024(16) 0.0127(18) 0.0088(18)
C47 0.062(3) 0.042(2) 0.043(2) 0.0063(19) 0.022(2) 0.015(2)
C48 0.080(4) 0.056(3) 0.065(3) -0.015(3) 0.036(3) -0.009(3)
C49 0.102(5) 0.071(4) 0.062(3) -0.020(3) 0.045(3) -0.006(3)
C50 0.086(4) 0.071(4) 0.064(3) 0.008(3) 0.045(3) 0.021(3)
C51 0.061(3) 0.086(4) 0.059(3) 0.005(3) 0.028(3) 0.014(3)
C52 0.054(3) 0.075(4) 0.045(3) 0.001(2) 0.018(2) 0.011(3)
C53 0.0330(18) 0.0242(17) 0.0320(18) 0.0111(14) 0.0062(14) 0.0092(14)
C54 0.0275(16) 0.0231(17) 0.0290(17) 0.0106(14) 0.0045(13) 0.0059(13)
C55 0.0216(15) 0.0254(17) 0.0326(18) 0.0098(14) 0.0072(13) -0.0017(13)
C56 0.0246(16) 0.0259(17) 0.0298(18) 0.0072(14) 0.0066(13) 0.0003(13)
C57 0.0342(19) 0.034(2) 0.038(2) 0.0055(16) 0.0142(16) 0.0035(16)
C58 0.054(3) 0.043(2) 0.048(2) 0.0041(19) 0.030(2) -0.005(2)
C59 0.060(3) 0.045(3) 0.059(3) -0.003(2) 0.031(2) -0.011(2)
C60 0.044(2) 0.046(3) 0.043(2) -0.0055(19) 0.0169(19) -0.0004(19)
C61 0.042(2) 0.052(3) 0.041(2) 0.0068(19) 0.0198(18) 0.0013(19)
C62 0.039(2) 0.043(2) 0.043(2) 0.0074(18) 0.0206(17) 0.0001(17)
P1 0.0556(7) 0.0354(6) 0.0505(7) 0.0084(5) 0.0118(5) -0.0052(5)
F1 0.068(2) 0.048(2) 0.057(2) 0.010(2) 0.007(2) -0.011(2)
F2 0.084(3) 0.094(3) 0.069(3) -0.016(2) 0.020(2) 0.018(3)
F3 0.088(3) 0.057(3) 0.059(2) 0.0116(19) 0.020(2) -0.024(2)
F4 0.078(3) 0.055(3) 0.131(4) -0.011(3) -0.009(3) 0.021(2)
F5 0.113(4) 0.107(4) 0.076(3) 0.045(3) -0.007(3) -0.048(3)
F6 0.070(3) 0.050(2) 0.067(3) 0.008(2) 0.004(2) -0.018(2)
F1A 0.088(5) 0.052(5) 0.060(5) 0.009(5) -0.004(5) -0.012(5)
F2A 0.102(5) 0.072(4) 0.080(5) 0.010(4) 0.002(4) -0.002(4)
F3A 0.088(5) 0.075(5) 0.098(5) -0.002(4) 0.023(4) -0.013(4)
F4A 0.087(5) 0.055(4) 0.090(5) 0.012(4) -0.013(4) -0.003(4)
F5A 0.086(5) 0.100(5) 0.075(4) -0.001(4) 0.026(4) -0.009(5)
F6A 0.064(5) 0.046(5) 0.062(5) -0.001(5) 0.005(4) -0.011(5)
P2 0.0411(6) 0.0532(8) 0.0633(8) 0.0171(6) 0.0135(5) 0.0009(5)
F21 0.084(6) 0.064(4) 0.112(6) 0.030(4) 0.006(5) -0.013(4)
F22 0.102(4) 0.100(4) 0.095(4) 0.029(4) -0.011(4) 0.013(4)
F23 0.071(4) 0.094(4) 0.101(4) 0.006(4) 0.037(3) 0.001(3)
F24 0.080(4) 0.109(4) 0.097(4) 0.059(4) 0.021(3) 0.001(3)
F25 0.080(4) 0.150(5) 0.122(5) 0.010(4) 0.050(4) 0.020(4)
F26 0.094(5) 0.055(4) 0.082(5) -0.002(4) -0.007(4) -0.012(4)
F21A 0.068(5) 0.085(4) 0.104(6) 0.008(4) 0.022(4) -0.024(4)
F22A 0.081(4) 0.117(5) 0.113(5) 0.032(4) 0.006(4) 0.034(4)
F23A 0.115(4) 0.094(4) 0.091(4) 0.023(3) 0.038(4) 0.004(4)
F24A 0.047(3) 0.086(4) 0.122(4) 0.034(3) 0.025(3) 0.015(3)
F25A 0.091(4) 0.130(5) 0.097(4) 0.048(3) 0.051(3) 0.032(4)
F26A 0.083(5) 0.069(4) 0.102(6) -0.021(4) -0.010(4) -0.002(4)

loop_
_atom_type_symbol
_atom_type_description
_atom_type_number_in_cell
_atom_type_scat_dispersion_real
_atom_type_scat_dispersion_imag
_atom_type_scat_source
C C 144 0.0033 0.0016
; International Tables for Crystallography (1992). 
Vol. C, Tables 4.2.6.8 and 6.1.1.4
;
H H 102 0.0000 0.0000
; International Tables for Crystallography (1992). 
Vol. C, Tables 4.2.6.8 and 6.1.1.4
;
F F 24 0.0171 0.0103
; International Tables for Crystallography (1992). 
Vol. C, Tables 4.2.6.8 and 6.1.1.4
;
Fe Fe 2 0.3463 0.8444
; International Tables for Crystallography (1992). 
Vol. C, Tables 4.2.6.8 and 6.1.1.4
;
N N 12 0.0061 0.0033
; International Tables for Crystallography (1992). 
Vol. C, Tables 4.2.6.8 and 6.1.1.4
;
O O 12 0.0106 0.0060
; International Tables for Crystallography (1992). 
Vol. C, Tables 4.2.6.8 and 6.1.1.4
;
P P 4 0.1023 0.0942
; International Tables for Crystallography (1992). 
Vol. C, Tables 4.2.6.8 and 6.1.1.4
;

loop_
_geom_angle_atom_site_label_1
_geom_angle_atom_site_label_2
_geom_angle_atom_site_label_3
_geom_angle
N5 Fe1 N2 179.74(12)
N5 Fe1 N4 81.18(12)
N2 Fe1 N4 98.72(12)
N5 Fe1 N6 81.49(12)
N2 Fe1 N6 98.61(12)
N4 Fe1 N6 162.66(12)
N5 Fe1 N3 98.66(11)
N2 Fe1 N3 81.10(11)
N4 Fe1 N3 91.03(11)
N6 Fe1 N3 90.78(11)
N5 Fe1 N1 98.89(12)
N2 Fe1 N1 81.35(12)
N4 Fe1 N1 90.85(11)
N6 Fe1 N1 92.60(11)
N3 Fe1 N1 162.43(12)
C25 O1 C1 105.6(3)
C22 O2 C15 105.4(3)
C53 O3 C46 105.0(3)
C56 O4 C32 105.5(3)
C24 N1 C5 119.4(3)
C24 N1 Fe1 126.3(2)
C5 N1 Fe1 114.2(2)
C10 N2 C6 121.4(3)
C10 N2 Fe1 119.8(2)
C6 N2 Fe1 118.8(2)
C23 N3 C11 119.4(3)
C23 N3 Fe1 126.1(2)
C11 N3 Fe1 114.5(2)
C55 N4 C36 119.7(3)
C55 N4 Fe1 125.1(2)
C36 N4 Fe1 115.2(2)
C41 N5 C37 121.7(3)
C41 N5 Fe1 119.1(2)
C37 N5 Fe1 119.2(2)
C54 N6 C42 119.3(3)
C54 N6 Fe1 126.1(2)
C42 N6 Fe1 114.5(2)
C2 C1 O1 111.5(3)
C2 C1 C26 133.3(4)
O1 C1 C26 115.2(3)
C1 C2 C3 106.7(3)
C1 C2 H2 126.7
C3 C2 H2 126.7
C25 C3 C4 117.4(3)
C25 C3 C2 105.6(3)
C4 C3 C2 136.9(3)
C5 C4 C3 117.7(3)
C5 C4 H4 121.2
C3 C4 H4 121.2
N1 C5 C4 123.4(3)
N1 C5 C6 113.2(3)
C4 C5 C6 123.4(3)
N2 C6 C7 119.9(3)
N2 C6 C5 112.3(3)
C7 C6 C5 127.8(3)
C6 C7 C8 119.0(3)
C6 C7 H7 120.5
C8 C7 H7 120.5
C9 C8 C7 120.6(3)
C9 C8 H8 119.7
C7 C8 H8 119.7
C8 C9 C10 118.2(3)
C8 C9 H9 120.9
C10 C9 H9 120.9
N2 C10 C9 120.9(3)
N2 C10 C11 111.7(3)
C9 C10 C11 127.4(3)
N3 C11 C12 123.1(3)
N3 C11 C10 112.9(3)
C12 C11 C10 123.9(3)
C13 C12 C11 117.8(3)
C13 C12 H12 121.1
C11 C12 H12 121.1
C12 C13 C22 117.7(3)
C12 C13 C14 137.3(3)
C22 C13 C14 105.0(3)
C15 C14 C13 106.7(3)
C15 C14 H14 126.6
C13 C14 H14 126.6
C14 C15 O2 111.7(3)
C14 C15 C16 132.5(4)
O2 C15 C16 115.9(3)
C21 C16 C17 120.1(4)
C21 C16 C15 121.7(4)
C17 C16 C15 118.2(4)
C18 C17 C16 119.4(4)
C18 C17 H17 120.3
C16 C17 H17 120.3
C19 C18 C17 120.5(4)
C19 C18 H18 119.7
C17 C18 H18 119.7
C18 C19 C20 120.1(4)
C18 C19 H19 119.9
C20 C19 H19 119.9
C19 C20 C21 120.9(5)
C19 C20 H20 119.6
C21 C20 H20 119.6
C20 C21 C16 119.0(4)
C20 C21 H21 120.5
C16 C21 H21 120.5
O2 C22 C23 126.0(3)
O2 C22 C13 111.2(3)
C23 C22 C13 122.8(3)
N3 C23 C22 119.1(3)
N3 C23 H23 120.4
C22 C23 H23 120.4
N1 C24 C25 118.9(3)
N1 C24 H24 120.6
C25 C24 H24 120.6
O1 C25 C24 126.1(3)
O1 C25 C3 110.7(3)
C24 C25 C3 123.2(3)
C31 C26 C27 119.7(4)
C31 C26 C1 121.1(4)
C27 C26 C1 119.2(4)
C26 C27 C28 120.0(4)
C26 C27 H27 120.0
C28 C27 H27 120.0
C29 C28 C27 119.9(4)
C29 C28 H28 120.0
C27 C28 H28 120.0
C28 C29 C30 120.3(4)
C28 C29 H29 119.8
C30 C29 H29 119.8
C31 C30 C29 120.0(5)
C31 C30 H30 120.0
C29 C30 H30 120.0
C26 C31 C30 120.2(4)
C26 C31 H31 119.9
C30 C31 H31 119.9
C33 C32 O4 111.4(3)
C33 C32 C57 134.3(4)
O4 C32 C57 114.4(3)
C32 C33 C34 106.9(3)
C32 C33 H33 126.6
C34 C33 H33 126.6
C56 C34 C35 116.8(3)
C56 C34 C33 105.2(3)
C35 C34 C33 138.0(3)
C36 C35 C34 118.1(3)
C36 C35 H35 120.9
C34 C35 H35 120.9
N4 C36 C35 122.9(3)
N4 C36 C37 112.3(3)
C35 C36 C37 124.7(3)
N5 C37 C38 120.0(3)
N5 C37 C36 112.1(3)
C38 C37 C36 127.9(3)
C39 C38 C37 118.4(4)
C39 C38 H38 120.8
C37 C38 H38 120.8
C40 C39 C38 120.8(4)
C40 C39 H39 119.6
C38 C39 H39 119.6
C39 C40 C41 118.8(4)
C39 C40 H40 120.6
C41 C40 H40 120.6
N5 C41 C40 120.2(4)
N5 C41 C42 112.1(3)
C40 C41 C42 127.7(3)
N6 C42 C43 123.4(3)
N6 C42 C41 112.8(3)
C43 C42 C41 123.8(3)
C42 C43 C44 117.6(3)
C42 C43 H43 121.2
C44 C43 H43 121.2
C53 C44 C43 117.5(3)
C53 C44 C45 105.0(4)
C43 C44 C45 137.5(4)
C46 C45 C44 107.7(4)
C46 C45 H45 126.1
C44 C45 H45 126.1
C45 C46 O3 111.1(4)
C45 C46 C47 134.4(4)
O3 C46 C47 114.5(4)
C52 C47 C48 118.5(5)
C52 C47 C46 122.1(4)
C48 C47 C46 119.4(5)
C49 C48 C47 119.7(5)
C49 C48 H48 120.2
C47 C48 H48 120.2
C50 C49 C48 121.0(5)
C50 C49 H49 119.5
C48 C49 H49 119.5
C51 C50 C49 119.6(5)
C51 C50 H50 120.2
C49 C50 H50 120.2
C50 C51 C52 120.2(6)
C50 C51 H51 119.9
C52 C51 H51 119.9
C47 C52 C51 121.1(5)
C47 C52 H52 119.5
C51 C52 H52 119.5
O3 C53 C54 125.6(3)
O3 C53 C44 111.2(3)
C54 C53 C44 123.2(4)
N6 C54 C53 118.9(3)
N6 C54 H54 120.6
C53 C54 H54 120.6
N4 C55 C56 118.8(3)
N4 C55 H55 120.6
C56 C55 H55 120.6
O4 C56 C55 125.3(3)
O4 C56 C34 111.1(3)
C55 C56 C34 123.6(3)
C58 C57 C62 118.9(4)
C58 C57 C32 120.7(4)
C62 C57 C32 120.4(4)
C59 C58 C57 120.1(4)
C59 C58 H58 119.9
C57 C58 H58 119.9
C60 C59 C58 120.5(4)
C60 C59 H59 119.8
C58 C59 H59 119.8
C59 C60 C61 119.7(4)
C59 C60 H60 120.1
C61 C60 H60 120.1
C62 C61 C60 120.2(4)
C62 C61 H61 119.9
C60 C61 H61 119.9
C61 C62 C57 120.5(4)
C61 C62 H62 119.8
C57 C62 H62 119.8
F4 P1 F5 91.9(2)
F2A P1 F1A 91.4(3)
F4 P1 F6 91.40(19)
F5 P1 F6 90.74(19)
F2A P1 F3A 90.6(3)
F1A P1 F3A 90.6(3)
F2A P1 F5A 90.7(3)
F1A P1 F5A 90.6(3)
F3A P1 F5A 178.2(3)
F4 P1 F3 90.5(2)
F5 P1 F3 177.3(2)
F6 P1 F3 90.50(19)
F2A P1 F4A 178.4(3)
F1A P1 F4A 90.1(3)
F3A P1 F4A 89.5(3)
F5A P1 F4A 89.2(3)
F2A P1 F6A 89.8(3)
F1A P1 F6A 178.8(3)
F3A P1 F6A 89.4(3)
F5A P1 F6A 89.3(3)
F4A P1 F6A 88.6(2)
F4 P1 F1 89.87(18)
F5 P1 F1 89.48(18)
F6 P1 F1 178.7(2)
F3 P1 F1 89.24(18)
F4 P1 F2 177.8(2)
F5 P1 F2 89.7(2)
F6 P1 F2 90.10(19)
F3 P1 F2 87.94(19)
F1 P1 F2 88.62(18)
F24A P2 F26A 92.0(2)
F25 P2 F22 92.8(2)
F24A P2 F23A 91.7(2)
F26A P2 F23A 91.2(2)
F25 P2 F21 92.0(2)
F22 P2 F21 90.8(2)
F24A P2 F25A 90.9(2)
F26A P2 F25A 91.7(2)
F23A P2 F25A 176.0(3)
F25 P2 F26 91.4(2)
F22 P2 F26 90.2(2)
F21 P2 F26 176.3(3)
F25 P2 F24 91.4(2)
F22 P2 F24 175.7(3)
F23A P2 F24 127.5(3)
F21 P2 F24 90.0(2)
F26 P2 F24 88.8(2)
F24A P2 F22A 177.5(3)
F26A P2 F22A 90.2(2)
F23A P2 F22A 89.5(2)
F25A P2 F22A 87.8(2)
F24A P2 F21A 89.7(2)
F26A P2 F21A 178.3(3)
F23A P2 F21A 88.5(2)
F25A P2 F21A 88.5(2)
F22A P2 F21A 88.2(2)
F25 P2 F23 178.4(3)
F22 P2 F23 88.6(2)
F21 P2 F23 88.8(2)
F26 P2 F23 87.7(2)
F24 P2 F23 87.2(2)

loop_
_geom_bond_atom_site_label_1
_geom_bond_atom_site_label_2
_geom_bond_distance
Fe1 N5 1.881(3)
Fe1 N2 1.883(3)
Fe1 N4 1.962(3)
Fe1 N6 1.968(3)
Fe1 N3 1.972(3)
Fe1 N1 1.981(3)
O1 C25 1.363(4)
O1 C1 1.389(4)
O2 C22 1.362(4)
O2 C15 1.383(4)
O3 C53 1.359(4)
O3 C46 1.394(5)
O4 C56 1.364(4)
O4 C32 1.383(4)
N1 C24 1.337(4)
N1 C5 1.374(4)
N2 C10 1.344(4)
N2 C6 1.357(4)
N3 C23 1.331(4)
N3 C11 1.378(4)
N4 C55 1.332(4)
N4 C36 1.376(4)
N5 C41 1.350(5)
N5 C37 1.352(5)
N6 C54 1.339(4)
N6 C42 1.378(4)
C1 C2 1.345(6)
C1 C26 1.464(5)
C2 C3 1.430(5)
C2 H2 0.9500
C3 C25 1.391(5)
C3 C4 1.396(5)
C4 C5 1.380(5)
C4 H4 0.9500
C5 C6 1.462(5)
C6 C7 1.383(5)
C7 C8 1.388(5)
C7 H7 0.9500
C8 C9 1.385(5)
C8 H8 0.9500
C9 C10 1.389(5)
C9 H9 0.9500
C10 C11 1.473(5)
C11 C12 1.383(5)
C12 C13 1.382(5)
C12 H12 0.9500
C13 C22 1.399(5)
C13 C14 1.430(5)
C14 C15 1.354(5)
C14 H14 0.9500
C15 C16 1.463(5)
C16 C21 1.386(6)
C16 C17 1.396(6)
C17 C18 1.384(6)
C17 H17 0.9500
C18 C19 1.365(8)
C18 H18 0.9500
C19 C20 1.373(8)
C19 H19 0.9500
C20 C21 1.386(6)
C20 H20 0.9500
C21 H21 0.9500
C22 C23 1.377(5)
C23 H23 0.9500
C24 C25 1.379(5)
C24 H24 0.9500
C26 C31 1.382(6)
C26 C27 1.389(6)
C27 C28 1.397(6)
C27 H27 0.9500
C28 C29 1.368(7)
C28 H28 0.9500
C29 C30 1.390(6)
C29 H29 0.9500
C30 C31 1.384(6)
C30 H30 0.9500
C31 H31 0.9500
C32 C33 1.357(6)
C32 C57 1.461(5)
C33 C34 1.425(5)
C33 H33 0.9500
C34 C56 1.396(5)
C34 C35 1.396(5)
C35 C36 1.382(5)
C35 H35 0.9500
C36 C37 1.470(5)
C37 C38 1.393(5)
C38 C39 1.386(6)
C38 H38 0.9500
C39 C40 1.383(6)
C39 H39 0.9500
C40 C41 1.383(5)
C40 H40 0.9500
C41 C42 1.472(5)
C42 C43 1.379(5)
C43 C44 1.399(6)
C43 H43 0.9500
C44 C53 1.390(5)
C44 C45 1.416(6)
C45 C46 1.334(6)
C45 H45 0.9500
C46 C47 1.465(6)
C47 C52 1.374(7)
C47 C48 1.398(7)
C48 C49 1.378(8)
C48 H48 0.9500
C49 C50 1.369(9)
C49 H49 0.9500
C50 C51 1.364(8)
C50 H50 0.9500
C51 C52 1.380(7)
C51 H51 0.9500
C52 H52 0.9500
C53 C54 1.378(5)
C54 H54 0.9500
C55 C56 1.373(5)
C55 H55 0.9500
C57 C58 1.388(6)
C57 C62 1.395(5)
C58 C59 1.384(6)
C58 H58 0.9500
C59 C60 1.379(6)
C59 H59 0.9500
C60 C61 1.381(6)
C60 H60 0.9500
C61 C62 1.378(6)
C61 H61 0.9500
C62 H62 0.9500
P1 F4 1.561(3)
P1 F2A 1.568(4)
P1 F5 1.570(3)
P1 F1A 1.570(4)
P1 F6 1.573(3)
P1 F3A 1.581(4)
P1 F5A 1.581(4)
P1 F3 1.594(3)
P1 F4A 1.596(4)
P1 F6A 1.597(4)
P1 F1 1.600(3)
P1 F2 1.600(3)
P2 F25 1.539(3)
P2 F24A 1.555(3)
P2 F26A 1.557(3)
P2 F22 1.565(3)
P2 F23A 1.573(3)
P2 F21 1.574(3)
P2 F25A 1.588(3)
P2 F26 1.591(3)
P2 F24 1.596(3)
P2 F22A 1.603(3)
P2 F21A 1.607(3)
P2 F23 1.620(3)

loop_
_geom_torsion_atom_site_label_1
_geom_torsion_atom_site_label_2
_geom_torsion_atom_site_label_3
_geom_torsion_atom_site_label_4
_geom_torsion
N5 Fe1 N1 C24 -1.6(3)
N2 Fe1 N1 C24 178.3(3)
N4 Fe1 N1 C24 79.6(3)
N6 Fe1 N1 C24 -83.4(3)
N3 Fe1 N1 C24 175.7(3)
N5 Fe1 N1 C5 179.2(2)
N2 Fe1 N1 C5 -0.9(2)
N4 Fe1 N1 C5 -99.6(2)
N6 Fe1 N1 C5 97.4(2)
N3 Fe1 N1 C5 -3.5(5)
N4 Fe1 N2 C10 -88.7(3)
N6 Fe1 N2 C10 90.5(3)
N3 Fe1 N2 C10 1.0(2)
N1 Fe1 N2 C10 -178.2(3)
N4 Fe1 N2 C6 91.9(2)
N6 Fe1 N2 C6 -89.0(2)
N3 Fe1 N2 C6 -178.4(3)
N1 Fe1 N2 C6 2.4(2)
N5 Fe1 N3 C23 -1.0(3)
N2 Fe1 N3 C23 179.1(3)
N4 Fe1 N3 C23 -82.2(3)
N6 Fe1 N3 C23 80.5(3)
N1 Fe1 N3 C23 -178.3(3)
N5 Fe1 N3 C11 178.0(2)
N2 Fe1 N3 C11 -1.9(2)
N4 Fe1 N3 C11 96.8(2)
N6 Fe1 N3 C11 -100.5(2)
N1 Fe1 N3 C11 0.7(5)
N5 Fe1 N4 C55 -179.3(3)
N2 Fe1 N4 C55 0.5(3)
N6 Fe1 N4 C55 -176.6(3)
N3 Fe1 N4 C55 -80.7(3)
N1 Fe1 N4 C55 81.9(3)
N5 Fe1 N4 C36 2.1(2)
N2 Fe1 N4 C36 -178.2(2)
N6 Fe1 N4 C36 4.7(5)
N3 Fe1 N4 C36 100.7(2)
N1 Fe1 N4 C36 -96.8(2)
N4 Fe1 N5 C41 177.9(3)
N6 Fe1 N5 C41 -1.3(2)
N3 Fe1 N5 C41 88.2(3)
N1 Fe1 N5 C41 -92.6(3)
N4 Fe1 N5 C37 -1.3(2)
N6 Fe1 N5 C37 179.5(3)
N3 Fe1 N5 C37 -91.0(3)
N1 Fe1 N5 C37 88.1(3)
N5 Fe1 N6 C54 179.6(3)
N2 Fe1 N6 C54 -0.1(3)
N4 Fe1 N6 C54 177.0(3)
N3 Fe1 N6 C54 81.0(3)
N1 Fe1 N6 C54 -81.8(3)
N5 Fe1 N6 C42 2.1(2)
N2 Fe1 N6 C42 -177.7(2)
N4 Fe1 N6 C42 -0.6(5)
N3 Fe1 N6 C42 -96.6(2)
N1 Fe1 N6 C42 100.7(2)
C25 O1 C1 C2 -0.4(4)
C25 O1 C1 C26 -180.0(3)
O1 C1 C2 C3 0.5(4)
C26 C1 C2 C3 180.0(4)
C1 C2 C3 C25 -0.5(4)
C1 C2 C3 C4 179.6(4)
C25 C3 C4 C5 -0.4(5)
C2 C3 C4 C5 179.5(4)
C24 N1 C5 C4 -0.7(5)
Fe1 N1 C5 C4 178.6(3)
C24 N1 C5 C6 -179.8(3)
Fe1 N1 C5 C6 -0.6(3)
C3 C4 C5 N1 0.5(5)
C3 C4 C5 C6 179.6(3)
C10 N2 C6 C7 -1.8(5)
Fe1 N2 C6 C7 177.6(3)
C10 N2 C6 C5 177.3(3)
Fe1 N2 C6 C5 -3.3(4)
N1 C5 C6 N2 2.4(4)
C4 C5 C6 N2 -176.8(3)
N1 C5 C6 C7 -178.5(3)
C4 C5 C6 C7 2.3(6)
N2 C6 C7 C8 2.2(6)
C5 C6 C7 C8 -176.8(4)
C6 C7 C8 C9 -1.3(7)
C7 C8 C9 C10 -0.1(7)
C6 N2 C10 C9 0.4(5)
Fe1 N2 C10 C9 -179.0(3)
C6 N2 C10 C11 179.4(3)
Fe1 N2 C10 C11 0.0(4)
C8 C9 C10 N2 0.6(6)
C8 C9 C10 C11 -178.3(4)
C23 N3 C11 C12 1.8(5)
Fe1 N3 C11 C12 -177.3(3)
C23 N3 C11 C10 -178.6(3)
Fe1 N3 C11 C10 2.4(4)
N2 C10 C11 N3 -1.6(4)
C9 C10 C11 N3 177.3(4)
N2 C10 C11 C12 178.1(3)
C9 C10 C11 C12 -3.0(6)
N3 C11 C12 C13 0.1(5)
C10 C11 C12 C13 -179.6(3)
C11 C12 C13 C22 -1.4(5)
C11 C12 C13 C14 178.1(4)
C12 C13 C14 C15 179.7(4)
C22 C13 C14 C15 -0.8(4)
C13 C14 C15 O2 0.3(4)
C13 C14 C15 C16 -179.9(4)
C22 O2 C15 C14 0.3(4)
C22 O2 C15 C16 -179.6(3)
C14 C15 C16 C21 -177.6(5)
O2 C15 C16 C21 2.2(6)
C14 C15 C16 C17 2.3(7)
O2 C15 C16 C17 -177.9(3)
C21 C16 C17 C18 0.7(7)
C15 C16 C17 C18 -179.2(4)
C16 C17 C18 C19 0.0(7)
C17 C18 C19 C20 -0.1(8)
C18 C19 C20 C21 -0.6(9)
C19 C20 C21 C16 1.3(8)
C17 C16 C21 C20 -1.4(7)
C15 C16 C21 C20 178.6(4)
C15 O2 C22 C23 178.8(3)
C15 O2 C22 C13 -0.8(4)
C12 C13 C22 O2 -179.4(3)
C14 C13 C22 O2 1.0(4)
C12 C13 C22 C23 1.0(5)
C14 C13 C22 C23 -178.6(3)
C11 N3 C23 C22 -2.1(5)
Fe1 N3 C23 C22 176.8(2)
O2 C22 C23 N3 -178.8(3)
C13 C22 C23 N3 0.8(5)
C5 N1 C24 C25 0.8(5)
Fe1 N1 C24 C25 -178.4(2)
C1 O1 C25 C24 179.7(3)
C1 O1 C25 C3 0.1(4)
N1 C24 C25 O1 179.7(3)
N1 C24 C25 C3 -0.8(5)
C4 C3 C25 O1 -179.8(3)
C2 C3 C25 O1 0.3(4)
C4 C3 C25 C24 0.6(5)
C2 C3 C25 C24 -179.4(3)
C2 C1 C26 C31 179.5(4)
O1 C1 C26 C31 -1.0(5)
C2 C1 C26 C27 -1.0(7)
O1 C1 C26 C27 178.4(3)
C31 C26 C27 C28 -1.3(6)
C1 C26 C27 C28 179.2(3)
C26 C27 C28 C29 0.7(6)
C27 C28 C29 C30 0.3(6)
C28 C29 C30 C31 -0.5(7)
C27 C26 C31 C30 1.1(6)
C1 C26 C31 C30 -179.5(4)
C29 C30 C31 C26 -0.1(7)
C56 O4 C32 C33 0.6(4)
C56 O4 C32 C57 -179.2(3)
O4 C32 C33 C34 -0.3(4)
C57 C32 C33 C34 179.6(4)
C32 C33 C34 C56 -0.2(4)
C32 C33 C34 C35 -179.8(4)
C56 C34 C35 C36 0.8(5)
C33 C34 C35 C36 -179.6(4)
C55 N4 C36 C35 -1.1(5)
Fe1 N4 C36 C35 177.7(3)
C55 N4 C36 C37 178.9(3)
Fe1 N4 C36 C37 -2.4(3)
C34 C35 C36 N4 -0.0(5)
C34 C35 C36 C37 -180.0(3)
C41 N5 C37 C38 1.0(5)
Fe1 N5 C37 C38 -179.8(3)
C41 N5 C37 C36 -178.8(3)
Fe1 N5 C37 C36 0.4(4)
N4 C36 C37 N5 1.3(4)
C35 C36 C37 N5 -178.7(3)
N4 C36 C37 C38 -178.4(4)
C35 C36 C37 C38 1.5(6)
N5 C37 C38 C39 -0.5(6)
C36 C37 C38 C39 179.2(4)
C37 C38 C39 C40 -0.2(7)
C38 C39 C40 C41 0.6(7)
C37 N5 C41 C40 -0.6(5)
Fe1 N5 C41 C40 -179.8(3)
C37 N5 C41 C42 179.5(3)
Fe1 N5 C41 C42 0.3(4)
C39 C40 C41 N5 -0.1(6)
C39 C40 C41 C42 179.7(4)
C54 N6 C42 C43 -1.0(5)
Fe1 N6 C42 C43 176.7(3)
C54 N6 C42 C41 179.8(3)
Fe1 N6 C42 C41 -2.4(3)
N5 C41 C42 N6 1.4(4)
C40 C41 C42 N6 -178.4(3)
N5 C41 C42 C43 -177.8(3)
C40 C41 C42 C43 2.4(6)
N6 C42 C43 C44 0.9(5)
C41 C42 C43 C44 180.0(3)
C42 C43 C44 C53 0.1(5)
C42 C43 C44 C45 179.9(4)
C53 C44 C45 C46 -0.0(5)
C43 C44 C45 C46 -179.8(5)
C44 C45 C46 O3 0.4(5)
C44 C45 C46 C47 178.0(5)
C53 O3 C46 C45 -0.5(4)
C53 O3 C46 C47 -178.7(3)
C45 C46 C47 C52 -165.6(5)
O3 C46 C47 C52 12.0(6)
C45 C46 C47 C48 13.5(8)
O3 C46 C47 C48 -168.9(4)
C52 C47 C48 C49 0.1(9)
C46 C47 C48 C49 -179.0(6)
C47 C48 C49 C50 0.6(11)
C48 C49 C50 C51 -1.8(11)
C49 C50 C51 C52 2.3(10)
C48 C47 C52 C51 0.5(8)
C46 C47 C52 C51 179.6(5)
C50 C51 C52 C47 -1.7(9)
C46 O3 C53 C54 -178.9(3)
C46 O3 C53 C44 0.5(4)
C43 C44 C53 O3 179.5(3)
C45 C44 C53 O3 -0.3(4)
C43 C44 C53 C54 -1.0(5)
C45 C44 C53 C54 179.1(3)
C42 N6 C54 C53 0.1(4)
Fe1 N6 C54 C53 -177.4(2)
O3 C53 C54 N6 -179.7(3)
C44 C53 C54 N6 1.0(5)
C36 N4 C55 C56 1.2(5)
Fe1 N4 C55 C56 -177.3(2)
C32 O4 C56 C55 -179.8(3)
C32 O4 C56 C34 -0.8(4)
N4 C55 C56 O4 178.5(3)
N4 C55 C56 C34 -0.4(5)
C35 C34 C56 O4 -179.7(3)
C33 C34 C56 O4 0.6(4)
C35 C34 C56 C55 -0.6(5)
C33 C34 C56 C55 179.7(3)
C33 C32 C57 C58 -161.6(5)
O4 C32 C57 C58 18.2(5)
C33 C32 C57 C62 19.2(7)
O4 C32 C57 C62 -161.0(3)
C62 C57 C58 C59 0.1(7)
C32 C57 C58 C59 -179.1(4)
C57 C58 C59 C60 0.4(8)
C58 C59 C60 C61 -0.5(8)
C59 C60 C61 C62 0.1(7)
C60 C61 C62 C57 0.4(7)
C58 C57 C62 C61 -0.5(6)
C32 C57 C62 C61 178.7(4)

loop_
_platon_squeeze_void_nr
_platon_squeeze_void_average_x
_platon_squeeze_void_average_y
_platon_squeeze_void_average_z
_platon_squeeze_void_volume
_platon_squeeze_void_count_electrons
_platon_squeeze_void_content
1 -0.188 0.241 0.741 1230 183 ' '
